data_7102692
loop_
_publ_author_name
'Thompson, Amber L'
'Goeta, Andres E'
'Real, Jose A'
'Galet, Ana'
'Carmen Munoz, M'

_publ_section_title
;
 Thermal and light induced polymorphism in iron(II) spin crossover
 compounds.
;
_journal_issue 12
_journal_name_full 'Chemical communications (Cambridge, England)'
_journal_page_first 1390
_journal_page_last 1391
_journal_paper_doi 10.1039/b403179b
_journal_year 2004
_chemical_formula_moiety 'C24 H24 B2 Fe N10'
_chemical_formula_sum 'C24 H24 B2 Fe N10'
_chemical_formula_weight 530.00
_chemical_melting_point ?
_chemical_name_common
;2,2'-Phenanthroline-bis(di(hydro)bis(1-pyrazolyl)borate
iron(ii)
;
_chemical_name_systematic
;
2,2'-Phenanthroline-bis[di(hydro)bis(1-pyrazolyl)borate
iron(II)
;
_space_group_IT_number 15
_symmetry_cell_setting monoclinic
_symmetry_space_group_name_Hall '-C 2yc'
_symmetry_space_group_name_H-M 'C 1 2/c 1'
_atom_sites_solution_hydrogens difmap
_atom_sites_solution_primary direct
_atom_sites_solution_secondary difmap
_audit_creation_method SHELXL-97
_cell_angle_alpha 90.00
_cell_angle_beta 121.617(3)
_cell_angle_gamma 90.00
_cell_formula_units_Z 4
_cell_length_a 17.3607(16)
_cell_length_b 16.0397(14)
_cell_length_c 10.5614(9)
_cell_measurement_reflns_used 1799
_cell_measurement_temperature 200(2)
_cell_measurement_theta_max 47.774
_cell_measurement_theta_min 4.633
_cell_volume 2504.4(4)
_computing_cell_refinement 'SMART-NT V6.1 (Bruker, 2000)'
_computing_data_collection 'SMART-NT V6.1 (Bruker, 2000)'
_computing_data_reduction 'SMART-NT V6.1 (Bruker, 2000)'
_computing_molecular_graphics 'Bruker SHELXTL'
_computing_publication_material 'Bruker SHELXTL'
_computing_structure_refinement 'SHELXL-97 (Sheldrick, 1997)'
_computing_structure_solution 'SHELXS-97 (Sheldrick, 1997)'
_diffrn_ambient_temperature 200(2)
_diffrn_detector_area_resol_mean 8
_diffrn_measured_fraction_theta_full 0.999
_diffrn_measured_fraction_theta_max 0.999
_diffrn_measurement_device_type 'Bruker SMART CCD 6K area detector'
_diffrn_measurement_method \w-scans
_diffrn_radiation_monochromator graphite
_diffrn_radiation_source 'fine-focus sealed tube'
_diffrn_radiation_type MoK\a
_diffrn_radiation_wavelength 0.71073
_diffrn_reflns_av_R_equivalents 0.0485
_diffrn_reflns_av_sigmaI/netI 0.0694
_diffrn_reflns_limit_h_max 23
_diffrn_reflns_limit_h_min -22
_diffrn_reflns_limit_k_max 17
_diffrn_reflns_limit_k_min -21
_diffrn_reflns_limit_l_max 14
_diffrn_reflns_limit_l_min -12
_diffrn_reflns_number 10201
_diffrn_reflns_theta_full 29.12
_diffrn_reflns_theta_max 29.12
_diffrn_reflns_theta_min 1.87
_exptl_absorpt_coefficient_mu 0.637
_exptl_absorpt_correction_T_max 0.9874
_exptl_absorpt_correction_T_min 0.8417
_exptl_absorpt_correction_type integration
_exptl_absorpt_process_details 'XPREP (SHELXTL,1997)'
_exptl_crystal_colour clear_intense_red
_exptl_crystal_density_diffrn 1.406
_exptl_crystal_density_meas ?
_exptl_crystal_density_method .
_exptl_crystal_description plate
_exptl_crystal_F_000 1096
_exptl_crystal_size_max 0.28
_exptl_crystal_size_mid 0.10
_exptl_crystal_size_min 0.02
_refine_diff_density_max 0.268
_refine_diff_density_min -0.262
_refine_diff_density_rms 0.052
_refine_ls_extinction_method none
_refine_ls_goodness_of_fit_ref 1.019
_refine_ls_hydrogen_treatment refall
_refine_ls_matrix_type full
_refine_ls_number_parameters 176
_refine_ls_number_reflns 3370
_refine_ls_number_restraints 0
_refine_ls_restrained_S_all 1.019
_refine_ls_R_factor_all 0.0813
_refine_ls_R_factor_gt 0.0467
_refine_ls_shift/su_max 0.000
_refine_ls_shift/su_mean 0.000
_refine_ls_structure_factor_coef Fsqd
_refine_ls_weighting_details 'calc w=1/[\s^2^(Fo^2^)+(0.0326P)^2^+0.4396P] where P=(Fo^2^+2Fc^2^)/3'
_refine_ls_weighting_scheme calc
_refine_ls_wR_factor_gt 0.0919
_refine_ls_wR_factor_ref 0.1037
_reflns_number_gt 2264
_reflns_number_total 3370
_reflns_threshold_expression >2sigma(I)
_cod_data_source_file b403179b.txt
_cod_data_source_block phen1
_cod_depositor_comments
;
The following automatic conversions were performed:
'_symmetry_cell_setting' value 'Monoclinic' changed to 'monoclinic'
according to '/home/saulius/struct/CIF-dictionaries/cif_core.dic'
dictionary named 'cif_core.dic' version 2.4.1 from
2010-06-29.

'_exptl_absorpt_correction_type' value 'Integration' changed
to 'integration' according to
'/home/saulius/struct/CIF-dictionaries/cif_core.dic' dictionary named
'cif_core.dic' version 2.4.1 from 2010-06-29.

Automatic conversion script
Id: cif_fix_enum 1527 2010-12-29 10:47:43Z saulius 

The following automatic conversions were performed:

'_chemical_melting_point' value 'not measured' was changed to '?' -
the value is undefined or not given.

Automatic conversion script
Id: cif_fix_values 1646 2011-03-28 12:23:43Z adriana 
;
_cod_original_sg_symbol_H-M C2/c
_cod_database_code 7102692

loop_
_symmetry_equiv_pos_as_xyz
'x, y, z'
'-x, y, -z+1/2'
'x+1/2, y+1/2, z'
'-x+1/2, y+1/2, -z+1/2'
'-x, -y, -z'
'x, -y, z-1/2'
'-x+1/2, -y+1/2, -z'
'x+1/2, -y+1/2, z-1/2'

loop_
_atom_site_label
_atom_site_type_symbol
_atom_site_fract_x
_atom_site_fract_y
_atom_site_fract_z
_atom_site_U_iso_or_equiv
_atom_site_adp_type
_atom_site_occupancy
_atom_site_symmetry_multiplicity
_atom_site_calc_flag
_atom_site_refinement_flags
Fe1 Fe 0.5000 0.26025(2) 0.7500 0.03305(14) Uani 1 2 d S
B1 B 0.5268(2) 0.1831(2) 1.0824(3) 0.0484(7) Uani 1 1 d .
H1B H 0.5622(18) 0.2401(14) 1.131(3) 0.053(7) Uiso 1 1 d .
H2B H 0.5186(18) 0.1410(15) 1.153(3) 0.062(7) Uiso 1 1 d .
N1 N 0.57013(13) 0.36930(11) 0.8912(2) 0.0392(4) Uani 1 1 d .
N2 N 0.58512(12) 0.16583(10) 0.90649(18) 0.0357(4) Uani 1 1 d .
N3 N 0.41171(12) 0.25710(11) 0.83917(18) 0.0381(4) Uani 1 1 d .
N4 N 0.57083(13) 0.13321(11) 1.01186(19) 0.0421(5) Uani 1 1 d .
N5 N 0.42989(13) 0.21126(11) 0.96096(18) 0.0401(4) Uani 1 1 d .
C1 C 0.63588(17) 0.36895(16) 1.0332(2) 0.0489(6) Uani 1 1 d .
H1 H 0.6608 0.3168 1.0791 0.059 Uiso 1 1 calc R
C2 C 0.67040(19) 0.44088(17) 1.1188(3) 0.0576(7) Uani 1 1 d .
H2 H 0.7162 0.4374 1.2211 0.069 Uiso 1 1 calc R
C3 C 0.6374(2) 0.51623(18) 1.0532(3) 0.0642(8) Uani 1 1 d .
H3 H 0.6604 0.5660 1.1097 0.077 Uiso 1 1 calc R
C4 C 0.56928(19) 0.52033(14) 0.9021(3) 0.0546(7) Uani 1 1 d .
C5 C 0.53589(16) 0.44465(13) 0.8259(2) 0.0400(5) Uani 1 1 d .
C6 C 0.63130(17) 0.10825(14) 0.8828(2) 0.0451(6) Uani 1 1 d .
H6 H 0.6503 0.1141 0.8137 0.054 Uiso 1 1 calc R
C7 C 0.6482(2) 0.03910(16) 0.9712(3) 0.0605(7) Uani 1 1 d .
H7 H 0.6801 -0.0101 0.9759 0.073 Uiso 1 1 calc R
C8 C 0.6083(2) 0.05771(16) 1.0504(3) 0.0577(7) Uani 1 1 d .
H8 H 0.6075 0.0223 1.1218 0.069 Uiso 1 1 calc R
C9 C 0.32470(16) 0.27848(14) 0.7723(2) 0.0442(5) Uani 1 1 d .
H9 H 0.2931 0.3099 0.6830 0.053 Uiso 1 1 calc R
C10 C 0.28639(17) 0.24881(15) 0.8503(3) 0.0502(6) Uani 1 1 d .
H10 H 0.2261 0.2561 0.8274 0.060 Uiso 1 1 calc R
C11 C 0.35525(17) 0.20651(16) 0.9678(3) 0.0487(6) Uani 1 1 d .
H11 H 0.3507 0.1782 1.0426 0.058 Uiso 1 1 calc R
C12 C 0.5319(2) 0.59651(16) 0.8220(4) 0.0776(10) Uani 1 1 d .
H12 H 0.5532 0.6482 0.8727 0.093 Uiso 1 1 calc R

loop_
_atom_site_aniso_label
_atom_site_aniso_U_11
_atom_site_aniso_U_22
_atom_site_aniso_U_33
_atom_site_aniso_U_23
_atom_site_aniso_U_13
_atom_site_aniso_U_12
Fe1 0.0338(3) 0.0314(2) 0.0296(2) 0.000 0.01354(18) 0.000
B1 0.0431(17) 0.0691(19) 0.0323(13) 0.0025(13) 0.0193(12) 0.0061(14)
N1 0.0381(12) 0.0384(10) 0.0385(10) -0.0036(8) 0.0182(9) -0.0014(8)
N2 0.0393(11) 0.0374(9) 0.0315(9) 0.0032(7) 0.0193(8) 0.0025(8)
N3 0.0361(11) 0.0426(10) 0.0330(9) -0.0070(7) 0.0162(8) 0.0015(8)
N4 0.0419(12) 0.0506(11) 0.0348(10) 0.0107(8) 0.0208(9) 0.0053(9)
N5 0.0395(11) 0.0493(11) 0.0330(9) -0.0052(8) 0.0200(8) -0.0010(8)
C1 0.0456(16) 0.0531(14) 0.0398(13) -0.0071(10) 0.0165(11) -0.0063(11)
C2 0.0465(17) 0.0705(18) 0.0483(14) -0.0230(13) 0.0196(12) -0.0119(13)
C3 0.0533(18) 0.0574(16) 0.083(2) -0.0370(15) 0.0368(16) -0.0152(13)
C4 0.0496(17) 0.0391(12) 0.0799(19) -0.0158(12) 0.0373(15) -0.0058(11)
C5 0.0361(14) 0.0367(11) 0.0531(13) -0.0051(9) 0.0275(11) -0.0023(9)
C6 0.0511(16) 0.0439(12) 0.0442(13) 0.0056(10) 0.0276(12) 0.0091(11)
C7 0.072(2) 0.0456(14) 0.0725(18) 0.0182(13) 0.0440(17) 0.0209(13)
C8 0.0632(19) 0.0527(15) 0.0623(16) 0.0288(12) 0.0365(15) 0.0173(13)
C9 0.0379(14) 0.0472(13) 0.0384(12) -0.0102(10) 0.0137(10) 0.0043(10)
C10 0.0360(14) 0.0673(16) 0.0495(13) -0.0188(12) 0.0239(11) -0.0032(12)
C11 0.0439(15) 0.0646(15) 0.0442(13) -0.0136(11) 0.0276(12) -0.0074(12)
C12 0.071(3) 0.0355(13) 0.121(3) -0.0129(14) 0.047(2) -0.0065(13)

loop_
_atom_type_symbol
_atom_type_description
_atom_type_scat_dispersion_real
_atom_type_scat_dispersion_imag
_atom_type_scat_source
C C 0.0033 0.0016 'International Tables Vol C Tables 4.2.6.8 and 6.1.1.4'
H H 0.0000 0.0000 'International Tables Vol C Tables 4.2.6.8 and 6.1.1.4'
B B 0.0013 0.0007 'International Tables Vol C Tables 4.2.6.8 and 6.1.1.4'
N N 0.0061 0.0033 'International Tables Vol C Tables 4.2.6.8 and 6.1.1.4'
Fe Fe 0.3463 0.8444 'International Tables Vol C Tables 4.2.6.8 and 6.1.1.4'

loop_
_geom_angle_atom_site_label_1
_geom_angle_atom_site_label_2
_geom_angle_atom_site_label_3
_geom_angle
_geom_angle_site_symmetry_1
_geom_angle_site_symmetry_3
N2 Fe1 N2 90.75(9) 2_656 .
N2 Fe1 N3 90.41(6) 2_656 2_656
N2 Fe1 N3 87.73(6) . 2_656
N2 Fe1 N3 87.73(6) 2_656 .
N2 Fe1 N3 90.41(7) . .
N3 Fe1 N3 177.35(9) 2_656 .
N2 Fe1 N1 171.58(7) 2_656 .
N2 Fe1 N1 97.20(7) . .
N3 Fe1 N1 92.66(7) 2_656 .
N3 Fe1 N1 89.44(7) . .
N2 Fe1 N1 97.20(7) 2_656 2_656
N2 Fe1 N1 171.58(7) . 2_656
N3 Fe1 N1 89.44(7) 2_656 2_656
N3 Fe1 N1 92.66(7) . 2_656
N1 Fe1 N1 75.01(10) . 2_656
N4 B1 N5 110.41(18) . .
N4 B1 H1B 112.0(13) . .
N5 B1 H1B 104.4(14) . .
N4 B1 H2B 106.8(13) . .
N5 B1 H2B 106.0(15) . .
H1B B1 H2B 117.0(18) . .
C1 N1 C5 117.66(19) . .
C1 N1 Fe1 127.19(15) . .
C5 N1 Fe1 114.92(15) . .
C6 N2 N4 105.79(16) . .
C6 N2 Fe1 125.62(13) . .
N4 N2 Fe1 123.35(13) . .
C9 N3 N5 105.96(18) . .
C9 N3 Fe1 128.54(15) . .
N5 N3 Fe1 123.44(13) . .
C8 N4 N2 109.20(19) . .
C8 N4 B1 127.6(2) . .
N2 N4 B1 122.89(18) . .
C11 N5 N3 109.21(19) . .
C11 N5 B1 126.8(2) . .
N3 N5 B1 123.26(19) . .
N1 C1 C2 123.6(2) . .
N1 C1 H1 118.2 . .
C2 C1 H1 118.2 . .
C3 C2 C1 118.8(3) . .
C3 C2 H2 120.6 . .
C1 C2 H2 120.6 . .
C2 C3 C4 119.9(2) . .
C2 C3 H3 120.0 . .
C4 C3 H3 120.0 . .
C5 C4 C3 117.4(2) . .
C5 C4 C12 118.4(3) . .
C3 C4 C12 124.2(2) . .
N1 C5 C4 122.5(2) . .
N1 C5 C5 117.47(12) . 2_656
C4 C5 C5 120.03(16) . 2_656
N2 C6 C7 111.5(2) . .
N2 C6 H6 124.2 . .
C7 C6 H6 124.2 . .
C8 C7 C6 104.0(2) . .
C8 C7 H7 128.0 . .
C6 C7 H7 128.0 . .
N4 C8 C7 109.5(2) . .
N4 C8 H8 125.3 . .
C7 C8 H8 125.3 . .
N3 C9 C10 111.1(2) . .
N3 C9 H9 124.4 . .
C10 C9 H9 124.4 . .
C11 C10 C9 104.2(2) . .
C11 C10 H10 127.9 . .
C9 C10 H10 127.9 . .
N5 C11 C10 109.5(2) . .
N5 C11 H11 125.3 . .
C10 C11 H11 125.3 . .
C12 C12 C4 121.49(16) 2_656 .
C12 C12 H12 119.3 2_656 .
C4 C12 H12 119.3 . .

loop_
_geom_bond_atom_site_label_1
_geom_bond_atom_site_label_2
_geom_bond_distance
_geom_bond_site_symmetry_2
Fe1 N2 2.1560(17) 2_656
Fe1 N2 2.1560(17) .
Fe1 N3 2.1799(17) 2_656
Fe1 N3 2.1799(17) .
Fe1 N1 2.2049(18) .
Fe1 N1 2.2049(17) 2_656
B1 N4 1.541(3) .
B1 N5 1.555(3) .
B1 H1B 1.07(2) .
B1 H2B 1.07(2) .
N1 C1 1.326(3) .
N1 C5 1.364(3) .
N2 C6 1.330(3) .
N2 N4 1.365(2) .
N3 C9 1.334(3) .
N3 N5 1.367(2) .
N4 C8 1.333(3) .
N5 C11 1.337(3) .
C1 C2 1.392(3) .
C1 H1 0.9500 .
C2 C3 1.361(4) .
C2 H2 0.9500 .
C3 C4 1.404(4) .
C3 H3 0.9500 .
C4 C5 1.403(3) .
C4 C12 1.433(4) .
C5 C5 1.424(5) 2_656
C6 C7 1.378(3) .
C6 H6 0.9500 .
C7 C8 1.370(4) .
C7 H7 0.9500 .
C8 H8 0.9500 .
C9 C10 1.386(3) .
C9 H9 0.9500 .
C10 C11 1.369(4) .
C10 H10 0.9500 .
C11 H11 0.9500 .
C12 C12 1.331(6) 2_656
C12 H12 0.9500 .

loop_
_geom_torsion_atom_site_label_1
_geom_torsion_atom_site_label_2
_geom_torsion_atom_site_label_3
_geom_torsion_atom_site_label_4
_geom_torsion
_geom_torsion_site_symmetry_1
_geom_torsion_site_symmetry_4
N2 Fe1 N1 C1 153.1(4) 2_656 .
N2 Fe1 N1 C1 -7.5(2) . .
N3 Fe1 N1 C1 -95.6(2) 2_656 .
N3 Fe1 N1 C1 82.8(2) . .
N1 Fe1 N1 C1 175.7(2) 2_656 .
N2 Fe1 N1 C5 -21.2(5) 2_656 .
N2 Fe1 N1 C5 178.13(15) . .
N3 Fe1 N1 C5 90.09(16) 2_656 .
N3 Fe1 N1 C5 -91.53(16) . .
N1 Fe1 N1 C5 1.38(11) 2_656 .
N2 Fe1 N2 C6 60.44(17) 2_656 .
N3 Fe1 N2 C6 -29.94(19) 2_656 .
N3 Fe1 N2 C6 148.17(19) . .
N1 Fe1 N2 C6 -122.34(19) . .
N1 Fe1 N2 C6 -100.4(4) 2_656 .
N2 Fe1 N2 N4 -90.28(16) 2_656 .
N3 Fe1 N2 N4 179.34(16) 2_656 .
N3 Fe1 N2 N4 -2.55(16) . .
N1 Fe1 N2 N4 86.94(16) . .
N1 Fe1 N2 N4 108.9(4) 2_656 .
N2 Fe1 N3 C9 -64.93(18) 2_656 .
N2 Fe1 N3 C9 -155.66(18) . .
N3 Fe1 N3 C9 -110.32(18) 2_656 .
N1 Fe1 N3 C9 107.15(18) . .
N1 Fe1 N3 C9 32.18(18) 2_656 .
N2 Fe1 N3 N5 96.38(15) 2_656 .
N2 Fe1 N3 N5 5.65(15) . .
N3 Fe1 N3 N5 50.99(15) 2_656 .
N1 Fe1 N3 N5 -91.54(15) . .
N1 Fe1 N3 N5 -166.51(15) 2_656 .
C6 N2 N4 C8 0.3(3) . .
Fe1 N2 N4 C8 155.88(18) . .
C6 N2 N4 B1 174.3(2) . .
Fe1 N2 N4 B1 -30.1(3) . .
N5 B1 N4 C8 -127.0(3) . .
N5 B1 N4 N2 60.1(3) . .
C9 N3 N5 C11 -0.9(2) . .
Fe1 N3 N5 C11 -165.81(14) . .
C9 N3 N5 B1 -171.9(2) . .
Fe1 N3 N5 B1 23.2(3) . .
N4 B1 N5 C11 134.7(2) . .
N4 B1 N5 N3 -56.0(3) . .
C5 N1 C1 C2 1.0(4) . .
Fe1 N1 C1 C2 -173.19(18) . .
N1 C1 C2 C3 -2.1(4) . .
C1 C2 C3 C4 0.4(4) . .
C2 C3 C4 C5 2.1(4) . .
C2 C3 C4 C12 -178.2(3) . .
C1 N1 C5 C4 1.8(3) . .
Fe1 N1 C5 C4 176.66(18) . .
C1 N1 C5 C5 -178.8(2) . 2_656
Fe1 N1 C5 C5 -3.9(3) . 2_656
C3 C4 C5 N1 -3.3(4) . .
C12 C4 C5 N1 177.0(2) . .
C3 C4 C5 C5 177.3(3) . 2_656
C12 C4 C5 C5 -2.4(4) . 2_656
N4 N2 C6 C7 -0.5(3) . .
Fe1 N2 C6 C7 -155.39(19) . .
N2 C6 C7 C8 0.5(3) . .
N2 N4 C8 C7 0.0(3) . .
B1 N4 C8 C7 -173.6(3) . .
C6 C7 C8 N4 -0.3(3) . .
N5 N3 C9 C10 1.3(2) . .
Fe1 N3 C9 C10 165.11(15) . .
N3 C9 C10 C11 -1.1(3) . .
N3 N5 C11 C10 0.3(3) . .
B1 N5 C11 C10 170.8(2) . .
C9 C10 C11 N5 0.5(3) . .
C5 C4 C12 C12 -1.1(6) . 2_656
C3 C4 C12 C12 179.2(4) . 2_656
